data_4323977
loop_
_publ_author_name
'Chwanchin Wang'
'Timothy Hughbanks'

_publ_section_title
;
 New Zr6MTe2 (M = Mn, Fe, Co, Ni, Ru, Pt), Zr6Fe0.6Se2.4, and
 Zr6Fe0.57S2.43 Intermetallics: Structural Links between Binary (Zr,Hf)3M
 Alloys and Porous Metal-Rich Tellurides
;
_journal_name_full 'Inorganic Chemistry'
_journal_page_first 6987
_journal_page_last 6994
_journal_paper_doi 10.1021/ic960610t
_journal_volume 35
_journal_year 1996
_chemical_formula_sum 'Fe0.57 S2.43 Zr6'
_chemical_formula_weight 657.18
_chemical_name_systematic
; 
 ? 
;
_space_group_IT_number 58
_symmetry_cell_setting orthorhombic
_symmetry_space_group_name_Hall '-P 2 2n'
_symmetry_space_group_name_H-M 'P n n m'
_atom_sites_solution_hydrogens geom
_atom_sites_solution_primary direct
_atom_sites_solution_secondary difmap
_audit_creation_method SHELXL
_cell_angle_alpha 90.00
_cell_angle_beta 90.00
_cell_angle_gamma 90.00
_cell_formula_units_Z 4
_cell_length_a 12.519(4)
_cell_length_b 15.436(2)
_cell_length_c 3.4966(6)
_cell_measurement_reflns_used 10
_cell_measurement_temperature 293(2)
_cell_measurement_theta_max 33
_cell_measurement_theta_min 15
_cell_volume 675.7(3)
_computing_structure_refinement 'SHELXL-93 (Sheldrick, 1993)'
_computing_structure_solution 'SHELXS-86 (Sheldrick, 1990)'
_diffrn_ambient_temperature 293(2)
_diffrn_radiation_monochromator graphite
_diffrn_radiation_source 'fine-focus sealed tube'
_diffrn_radiation_type MoK\a
_diffrn_radiation_wavelength 0.71073
_diffrn_reflns_av_R_equivalents 0.1863
_diffrn_reflns_av_sigmaI/netI 0.1161
_diffrn_reflns_limit_h_max 17
_diffrn_reflns_limit_h_min -17
_diffrn_reflns_limit_k_max 21
_diffrn_reflns_limit_k_min -21
_diffrn_reflns_limit_l_max 4
_diffrn_reflns_limit_l_min 0
_diffrn_reflns_number 1132
_diffrn_reflns_theta_max 29.99
_diffrn_reflns_theta_min 2.09
_diffrn_standards_interval_count 97
_diffrn_standards_number 3
_exptl_absorpt_coefficient_mu 10.724
_exptl_absorpt_correction_T_max 0.864
_exptl_absorpt_correction_T_min 0.556
_exptl_absorpt_correction_type empirical
_exptl_crystal_colour Black
_exptl_crystal_density_diffrn 6.459
_exptl_crystal_F_000 1175
_exptl_crystal_size_max 0.40
_exptl_crystal_size_mid 0.02
_exptl_crystal_size_min 0.02
_refine_diff_density_max 3.417
_refine_diff_density_min -2.354
_refine_diff_density_rms 0.568
_refine_ls_extinction_coef 0.0000(2)
_refine_ls_extinction_expression Fc^*^=kFc[1+0.001xFc^2^\l^3^/sin(2\q)]^-1/4^
_refine_ls_extinction_method SHELXL
_refine_ls_goodness_of_fit_all 1.075
_refine_ls_goodness_of_fit_obs 1.139
_refine_ls_matrix_type full
_refine_ls_number_parameters 58
_refine_ls_number_reflns 1130
_refine_ls_number_restraints 1
_refine_ls_restrained_S_all 1.090
_refine_ls_restrained_S_obs 1.138
_refine_ls_R_factor_all 0.1004
_refine_ls_R_factor_obs 0.0523
_refine_ls_shift/esd_max 0.000
_refine_ls_shift/esd_mean 0.000
_refine_ls_structure_factor_coef Fsqd
_refine_ls_weighting_details 'w=1/[\s^2^(Fo^2^)+(0.0303P)^2^+0.0000P] where P=(Fo^2^+2Fc^2^)/3'
_refine_ls_weighting_scheme calc
_refine_ls_wR_factor_all 0.1236
_refine_ls_wR_factor_obs 0.1039
_reflns_number_observed 751
_reflns_number_total 1132
_reflns_observed_criterion >2sigma(I)
_cod_data_source_file ic960610t_3.cif
_cod_data_source_block Zr6Fe0.57S2.43
_cod_depositor_comments
;
The following automatic conversions were performed:

'_refine_ls_weighting_scheme' value 'calc
w=1/[\s^2^(Fo^2^)+(0.0303P)^2^+0.0000P] where P=(Fo^2^+2Fc^2^)/3' was
changed to 'calc'. New tag '_refine_ls_weighting_details' was
created. The value of the new tag was set to
'w=1/[\s^2^(Fo^2^)+(0.0303P)^2^+0.0000P] where P=(Fo^2^+2Fc^2^)/3'.

Automatic conversion script
Id: cif_fix_values 3143 2015-03-26 13:38:13Z robertas 
;
_cod_original_cell_volume 675.8(3)
_cod_database_code 4323977

loop_
_symmetry_equiv_pos_as_xyz
'x, y, z'
'-x, -y, z'
'-x+1/2, y+1/2, -z+1/2'
'x+1/2, -y+1/2, -z+1/2'
'-x, -y, -z'
'x, y, -z'
'x-1/2, -y-1/2, z-1/2'
'-x-1/2, y-1/2, z-1/2'

loop_
_atom_site_aniso_label
_atom_site_aniso_U_11
_atom_site_aniso_U_22
_atom_site_aniso_U_33
_atom_site_aniso_U_23
_atom_site_aniso_U_13
_atom_site_aniso_U_12
Zr1 0.0104(7) 0.0107(7) 0.0089(10) 0.000 0.000 0.0003(5)
Zr2 0.0099(7) 0.0093(7) 0.0087(10) 0.000 0.000 0.0006(6)
Zr3 0.0086(6) 0.0091(7) 0.0169(11) 0.000 0.000 0.0013(5)
Zr4 0.0090(6) 0.0096(7) 0.0086(9) 0.000 0.000 0.0010(5)
Zr5 0.0157(7) 0.0095(7) 0.0103(10) 0.000 0.000 -0.0012(6)
Zr6 0.0105(7) 0.0092(7) 0.0093(10) 0.000 0.000 0.0011(6)
S1 0.0064(15) 0.010(2) 0.012(2) 0.000 0.000 -0.0021(13)
S2 0.011(2) 0.011(2) 0.008(2) 0.000 0.000 0.0006(14)
S3 0.0115(14) 0.015(2) 0.015(2) 0.000 0.000 0.0032(11)
Fe1 0.0115(14) 0.015(2) 0.015(2) 0.000 0.000 0.0032(11)

loop_
_atom_site_label
_atom_site_type_symbol
_atom_site_fract_x
_atom_site_fract_y
_atom_site_fract_z
_atom_site_U_iso_or_equiv
_atom_site_thermal_displace_type
_atom_site_occupancy
_atom_site_calc_flag
_atom_site_refinement_flags
_atom_site_disorder_group
Zr1 Zr 0.12060(13) 0.08511(10) 0.0000 0.0100(4) Uani 1 d S .
Zr2 Zr 0.19586(12) 0.29407(10) 0.0000 0.0093(4) Uani 1 d S .
Zr3 Zr 0.47324(12) 0.89470(10) 0.0000 0.0116(4) Uani 1 d S .
Zr4 Zr 0.08397(12) 0.75081(10) 0.0000 0.0091(4) Uani 1 d S .
Zr5 Zr 0.16561(13) 0.52127(11) 0.0000 0.0118(4) Uani 1 d S .
Zr6 Zr 0.41193(12) 0.42077(10) 0.0000 0.0097(4) Uani 1 d S .
S1 S 0.3143(3) 0.1521(3) 0.0000 0.0095(8) Uani 1 d S .
S2 S 0.4326(3) 0.7116(3) 0.0000 0.0098(8) Uani 1 d S .
S3 S 0.2433(2) 0.9123(2) 0.0000 0.0139(9) Uani 0.43(3) d SP .
Fe1 Fe 0.2433(2) 0.9123(2) 0.0000 0.0139(9) Uani 0.57(3) d SP .

loop_
_atom_type_symbol
_atom_type_description
_atom_type_scat_dispersion_real
_atom_type_scat_dispersion_imag
_atom_type_scat_source
S S 0.1246 0.1234 'International Tables Vol C Tables 4.2.6.8 and 6.1.1.4'
Fe Fe 0.3463 0.8444 'International Tables Vol C Tables 4.2.6.8 and 6.1.1.4'
Zr Zr -2.9673 0.5597 'International Tables Vol C Tables 4.2.6.8 and 6.1.1.4'

loop_
_geom_angle_atom_site_label_1
_geom_angle_atom_site_label_2
_geom_angle_atom_site_label_3
_geom_angle
_geom_angle_site_symmetry_1
_geom_angle_site_symmetry_3
_geom_angle_publ_flag
S1 Zr1 S2 86.76(11) . 3_545 ?
S1 Zr1 S2 86.76(11) . 3_544 ?
S2 Zr1 S2 80.57(12) 3_545 3_544 ?
S1 Zr1 Fe1 83.18(11) . 1_545 ?
S2 Zr1 Fe1 138.47(7) 3_545 1_545 ?
S2 Zr1 Fe1 138.47(7) 3_544 1_545 ?
S1 Zr1 S3 83.18(11) . 1_545 ?
S2 Zr1 S3 138.47(7) 3_545 1_545 ?
S2 Zr1 S3 138.47(7) 3_544 1_545 ?
Fe1 Zr1 S3 0.00(11) 1_545 1_545 ?
S1 Zr1 Zr6 116.16(8) . 3_544 ?
S2 Zr1 Zr6 157.04(10) 3_545 3_544 ?
S2 Zr1 Zr6 101.14(7) 3_544 3_544 ?
Fe1 Zr1 Zr6 50.06(5) 1_545 3_544 ?
S3 Zr1 Zr6 50.06(5) 1_545 3_544 ?
S1 Zr1 Zr6 116.16(8) . 3_545 ?
S2 Zr1 Zr6 101.14(7) 3_545 3_545 ?
S2 Zr1 Zr6 157.04(10) 3_544 3_545 ?
Fe1 Zr1 Zr6 50.06(5) 1_545 3_545 ?
S3 Zr1 Zr6 50.06(5) 1_545 3_545 ?
Zr6 Zr1 Zr6 68.47(5) 3_544 3_545 ?
S1 Zr1 Zr6 140.84(6) . 7_565 ?
S2 Zr1 Zr6 100.11(9) 3_545 7_565 ?
S2 Zr1 Zr6 57.08(9) 3_544 7_565 ?
Fe1 Zr1 Zr6 112.92(7) 1_545 7_565 ?
S3 Zr1 Zr6 112.92(7) 1_545 7_565 ?
Zr6 Zr1 Zr6 63.56(6) 3_544 7_565 ?
Zr6 Zr1 Zr6 100.39(5) 3_545 7_565 ?
S1 Zr1 Zr6 140.84(6) . 7_566 ?
S2 Zr1 Zr6 57.08(9) 3_545 7_566 ?
S2 Zr1 Zr6 100.11(9) 3_544 7_566 ?
Fe1 Zr1 Zr6 112.92(7) 1_545 7_566 ?
S3 Zr1 Zr6 112.92(7) 1_545 7_566 ?
Zr6 Zr1 Zr6 100.39(5) 3_544 7_566 ?
Zr6 Zr1 Zr6 63.56(6) 3_545 7_566 ?
Zr6 Zr1 Zr6 67.56(5) 7_565 7_566 ?
S1 Zr1 Zr5 51.67(7) . 3_545 ?
S2 Zr1 Zr5 94.12(8) 3_545 3_545 ?
S2 Zr1 Zr5 138.40(10) 3_544 3_545 ?
Fe1 Zr1 Zr5 49.12(6) 1_545 3_545 ?
S3 Zr1 Zr5 49.12(6) 1_545 3_545 ?
Zr6 Zr1 Zr5 99.11(6) 3_544 3_545 ?
Zr6 Zr1 Zr5 64.55(5) 3_545 3_545 ?
Zr6 Zr1 Zr5 161.20(7) 7_565 3_545 ?
Zr6 Zr1 Zr5 111.43(3) 7_566 3_545 ?
S1 Zr1 Zr5 51.67(7) . 3_544 ?
S2 Zr1 Zr5 138.40(10) 3_545 3_544 ?
S2 Zr1 Zr5 94.12(8) 3_544 3_544 ?
Fe1 Zr1 Zr5 49.12(6) 1_545 3_544 ?
S3 Zr1 Zr5 49.12(6) 1_545 3_544 ?
Zr6 Zr1 Zr5 64.55(5) 3_544 3_544 ?
Zr6 Zr1 Zr5 99.11(6) 3_545 3_544 ?
Zr6 Zr1 Zr5 111.43(3) 7_565 3_544 ?
Zr6 Zr1 Zr5 161.20(7) 7_566 3_544 ?
Zr5 Zr1 Zr5 63.02(5) 3_545 3_544 ?
S1 Zr1 Zr2 50.61(9) . . ?
S2 Zr1 Zr2 51.40(8) 3_545 . ?
S2 Zr1 Zr2 51.40(8) 3_544 . ?
Fe1 Zr1 Zr2 133.79(9) 1_545 . ?
S3 Zr1 Zr2 133.79(9) 1_545 . ?
Zr6 Zr1 Zr2 145.11(3) 3_544 . ?
Zr6 Zr1 Zr2 145.11(3) 3_545 . ?
Zr6 Zr1 Zr2 105.11(5) 7_565 . ?
Zr6 Zr1 Zr2 105.11(5) 7_566 . ?
Zr5 Zr1 Zr2 93.35(5) 3_545 . ?
Zr5 Zr1 Zr2 93.35(5) 3_544 . ?
Fe1 Zr2 S3 0.0(2) 3_545 3_545 ?
Fe1 Zr2 Fe1 82.98(10) 3_545 3_544 ?
S3 Zr2 Fe1 82.98(10) 3_545 3_544 ?
Fe1 Zr2 S3 82.98(10) 3_545 3_544 ?
S3 Zr2 S3 82.98(10) 3_545 3_544 ?
Fe1 Zr2 S3 0.0(2) 3_544 3_544 ?
Fe1 Zr2 S1 114.25(9) 3_545 . ?
S3 Zr2 S1 114.25(9) 3_545 . ?
Fe1 Zr2 S1 114.25(9) 3_544 . ?
S3 Zr2 S1 114.25(9) 3_544 . ?
Fe1 Zr2 S2 158.19(13) 3_545 3_544 ?
S3 Zr2 S2 158.19(13) 3_545 3_544 ?
Fe1 Zr2 S2 93.96(8) 3_544 3_544 ?
S3 Zr2 S2 93.96(8) 3_544 3_544 ?
S1 Zr2 S2 86.75(11) . 3_544 ?
Fe1 Zr2 S2 93.96(8) 3_545 3_545 ?
S3 Zr2 S2 93.96(8) 3_545 3_545 ?
Fe1 Zr2 S2 158.19(13) 3_544 3_545 ?
S3 Zr2 S2 158.19(13) 3_544 3_545 ?
S1 Zr2 S2 86.75(11) . 3_545 ?
S2 Zr2 S2 80.88(12) 3_544 3_545 ?
Fe1 Zr2 Zr3 102.74(9) 3_545 3_544 ?
S3 Zr2 Zr3 102.74(9) 3_545 3_544 ?
Fe1 Zr2 Zr3 59.07(7) 3_544 3_544 ?
S3 Zr2 Zr3 59.07(7) 3_544 3_544 ?
S1 Zr2 Zr3 141.62(5) . 3_544 ?
S2 Zr2 Zr3 58.17(9) 3_544 3_544 ?
S2 Zr2 Zr3 101.05(9) 3_545 3_544 ?
Fe1 Zr2 Zr3 59.07(7) 3_545 3_545 ?
S3 Zr2 Zr3 59.07(7) 3_545 3_545 ?
Fe1 Zr2 Zr3 102.74(9) 3_544 3_545 ?
S3 Zr2 Zr3 102.74(9) 3_544 3_545 ?
S1 Zr2 Zr3 141.62(5) . 3_545 ?
S2 Zr2 Zr3 101.05(9) 3_544 3_545 ?
S2 Zr2 Zr3 58.17(9) 3_545 3_545 ?
Zr3 Zr2 Zr3 67.32(5) 3_544 3_545 ?
Fe1 Zr2 Zr4 63.39(7) 3_545 3_545 ?
S3 Zr2 Zr4 63.39(7) 3_545 3_545 ?
Fe1 Zr2 Zr4 104.33(8) 3_544 3_545 ?
S3 Zr2 Zr4 104.33(8) 3_544 3_545 ?
S1 Zr2 Zr4 50.98(7) . 3_545 ?
S2 Zr2 Zr4 137.68(10) 3_544 3_545 ?
S2 Zr2 Zr4 93.36(8) 3_545 3_545 ?
Zr3 Zr2 Zr4 160.86(6) 3_544 3_545 ?
Zr3 Zr2 Zr4 111.28(3) 3_545 3_545 ?
Fe1 Zr2 Zr4 104.33(8) 3_545 3_544 ?
S3 Zr2 Zr4 104.33(8) 3_545 3_544 ?
Fe1 Zr2 Zr4 63.39(7) 3_544 3_544 ?
S3 Zr2 Zr4 63.39(7) 3_544 3_544 ?
S1 Zr2 Zr4 50.98(7) . 3_544 ?
S2 Zr2 Zr4 93.36(8) 3_544 3_544 ?
S2 Zr2 Zr4 137.68(10) 3_545 3_544 ?
Zr3 Zr2 Zr4 111.28(3) 3_544 3_544 ?
Zr3 Zr2 Zr4 160.86(6) 3_545 3_544 ?
Zr4 Zr2 Zr4 63.31(4) 3_545 3_544 ?
Fe1 Zr2 Zr6 50.29(6) 3_545 . ?
S3 Zr2 Zr6 50.29(6) 3_545 . ?
Fe1 Zr2 Zr6 50.29(6) 3_544 . ?
S3 Zr2 Zr6 50.29(6) 3_544 . ?
S1 Zr2 Zr6 91.78(9) . . ?
S2 Zr2 Zr6 139.50(6) 3_544 . ?
S2 Zr2 Zr6 139.50(6) 3_545 . ?
Zr3 Zr2 Zr6 104.79(5) 3_544 . ?
Zr3 Zr2 Zr6 104.79(5) 3_545 . ?
Zr4 Zr2 Zr6 56.43(4) 3_545 . ?
Zr4 Zr2 Zr6 56.43(4) 3_544 . ?
S1 Zr3 S2 84.99(12) 5_665 . ?
S1 Zr3 S3 170.17(12) 5_665 . ?
S2 Zr3 S3 85.18(11) . . ?
S1 Zr3 Fe1 170.17(12) 5_665 . ?
S2 Zr3 Fe1 85.18(11) . . ?
S3 Zr3 Fe1 0.00(13) . . ?
S1 Zr3 Zr5 134.12(7) 5_665 3 ?
S2 Zr3 Zr5 120.89(8) . 3 ?
S3 Zr3 Zr5 52.53(6) . 3 ?
Fe1 Zr3 Zr5 52.53(6) . 3 ?
S1 Zr3 Zr5 134.12(7) 5_665 3_554 ?
S2 Zr3 Zr5 120.89(8) . 3_554 ?
S3 Zr3 Zr5 52.53(6) . 3_554 ?
Fe1 Zr3 Zr5 52.53(6) . 3_554 ?
Zr5 Zr3 Zr5 67.54(5) 3 3_554 ?
S1 Zr3 Zr2 121.22(8) 5_665 3_554 ?
S2 Zr3 Zr2 52.89(6) . 3_554 ?
S3 Zr3 Zr2 51.54(6) . 3_554 ?
Fe1 Zr3 Zr2 51.54(6) . 3_554 ?
Zr5 Zr3 Zr2 104.07(6) 3 3_554 ?
Zr5 Zr3 Zr2 68.09(5) 3_554 3_554 ?
S1 Zr3 Zr2 121.22(8) 5_665 3 ?
S2 Zr3 Zr2 52.89(6) . 3 ?
S3 Zr3 Zr2 51.54(6) . 3 ?
Fe1 Zr3 Zr2 51.54(6) . 3 ?
Zr5 Zr3 Zr2 68.09(5) 3 3 ?
Zr5 Zr3 Zr2 104.07(6) 3_554 3 ?
Zr2 Zr3 Zr2 67.32(5) 3_554 3 ?
S1 Zr3 Zr4 52.51(7) 5_665 7_675 ?
S2 Zr3 Zr4 51.63(7) . 7_675 ?
S3 Zr3 Zr4 120.16(7) . 7_675 ?
Fe1 Zr3 Zr4 120.16(7) . 7_675 ?
Zr5 Zr3 Zr4 171.69(7) 3 7_675 ?
Zr5 Zr3 Zr4 112.06(3) 3_554 7_675 ?
Zr2 Zr3 Zr4 68.80(5) 3_554 7_675 ?
Zr2 Zr3 Zr4 104.51(6) 3 7_675 ?
S1 Zr3 Zr4 52.51(7) 5_665 7_676 ?
S2 Zr3 Zr4 51.63(7) . 7_676 ?
S3 Zr3 Zr4 120.16(7) . 7_676 ?
Fe1 Zr3 Zr4 120.16(7) . 7_676 ?
Zr5 Zr3 Zr4 112.06(3) 3 7_676 ?
Zr5 Zr3 Zr4 171.69(7) 3_554 7_676 ?
Zr2 Zr3 Zr4 104.51(6) 3_554 7_676 ?
Zr2 Zr3 Zr4 68.80(5) 3 7_676 ?
Zr4 Zr3 Zr4 67.04(5) 7_675 7_676 ?
S1 Zr3 Zr5 52.33(7) 5_665 7_676 ?
S2 Zr3 Zr5 121.63(8) . 7_676 ?
S3 Zr3 Zr5 134.52(6) . 7_676 ?
Fe1 Zr3 Zr5 134.52(6) . 7_676 ?
Zr5 Zr3 Zr5 82.09(5) 3 7_676 ?
Zr5 Zr3 Zr5 117.46(6) 3_554 7_676 ?
Zr2 Zr3 Zr5 173.24(7) 3_554 7_676 ?
Zr2 Zr3 Zr5 113.33(3) 3 7_676 ?
Zr4 Zr3 Zr5 104.84(6) 7_675 7_676 ?
Zr4 Zr3 Zr5 70.20(5) 7_676 7_676 ?
S1 Zr3 Zr5 52.33(7) 5_665 7_675 ?
S2 Zr3 Zr5 121.63(8) . 7_675 ?
S3 Zr3 Zr5 134.52(6) . 7_675 ?
Fe1 Zr3 Zr5 134.52(6) . 7_675 ?
Zr5 Zr3 Zr5 117.46(6) 3 7_675 ?
Zr5 Zr3 Zr5 82.09(5) 3_554 7_675 ?
Zr2 Zr3 Zr5 113.33(3) 3_554 7_675 ?
Zr2 Zr3 Zr5 173.24(7) 3 7_675 ?
Zr4 Zr3 Zr5 70.20(5) 7_675 7_675 ?
Zr4 Zr3 Zr5 104.84(6) 7_676 7_675 ?
Zr5 Zr3 Zr5 65.17(5) 7_676 7_675 ?
S2 Zr4 S2 82.85(12) 7_575 7_576 ?
S2 Zr4 S1 91.97(9) 7_575 3_554 ?
S2 Zr4 S1 155.35(14) 7_576 3_554 ?
S2 Zr4 S1 155.35(14) 7_575 3 ?
S2 Zr4 S1 91.97(9) 7_576 3 ?
S1 Zr4 S1 82.73(12) 3_554 3 ?
S2 Zr4 Zr6 101.29(10) 7_575 3 ?
S2 Zr4 Zr6 57.45(9) 7_576 3 ?
S1 Zr4 Zr6 146.89(10) 3_554 3 ?
S1 Zr4 Zr6 96.01(7) 3 3 ?
S2 Zr4 Zr6 57.45(9) 7_575 3_554 ?
S2 Zr4 Zr6 101.29(10) 7_576 3_554 ?
S1 Zr4 Zr6 96.01(7) 3_554 3_554 ?
S1 Zr4 Zr6 146.89(10) 3 3_554 ?
Zr6 Zr4 Zr6 67.36(5) 3 3_554 ?
S2 Zr4 Zr3 58.44(9) 7_575 7_575 ?
S2 Zr4 Zr3 101.97(10) 7_576 7_575 ?
S1 Zr4 Zr3 55.76(9) 3_554 7_575 ?
S1 Zr4 Zr3 99.63(10) 3 7_575 ?
Zr6 Zr4 Zr3 154.64(7) 3 7_575 ?
Zr6 Zr4 Zr3 106.93(3) 3_554 7_575 ?
S2 Zr4 Zr3 101.97(10) 7_575 7_576 ?
S2 Zr4 Zr3 58.44(9) 7_576 7_576 ?
S1 Zr4 Zr3 99.63(10) 3_554 7_576 ?
S1 Zr4 Zr3 55.76(9) 3 7_576 ?
Zr6 Zr4 Zr3 106.93(3) 3 7_576 ?
Zr6 Zr4 Zr3 154.64(7) 3_554 7_576 ?
Zr3 Zr4 Zr3 67.04(5) 7_575 7_576 ?
S2 Zr4 Fe1 106.05(10) 7_575 . ?
S2 Zr4 Fe1 106.05(10) 7_576 . ?
S1 Zr4 Fe1 98.54(10) 3_554 . ?
S1 Zr4 Fe1 98.54(10) 3 . ?
Zr6 Zr4 Fe1 48.72(5) 3 . ?
Zr6 Zr4 Fe1 48.72(5) 3_554 . ?
Zr3 Zr4 Fe1 145.84(3) 7_575 . ?
Zr3 Zr4 Fe1 145.84(3) 7_576 . ?
S2 Zr4 Zr2 153.68(11) 7_575 3 ?
S2 Zr4 Zr2 101.64(7) 7_576 3 ?
S1 Zr4 Zr2 93.66(9) 3_554 3 ?
S1 Zr4 Zr2 50.97(9) 3 3 ?
Zr6 Zr4 Zr2 61.89(4) 3 3 ?
Zr6 Zr4 Zr2 96.36(5) 3_554 3 ?
Zr3 Zr4 Zr2 142.58(6) 7_575 3 ?
Zr3 Zr4 Zr2 102.39(4) 7_576 3 ?
Fe1 Zr4 Zr2 47.67(5) . 3 ?
S2 Zr4 Zr2 101.64(7) 7_575 3_554 ?
S2 Zr4 Zr2 153.68(11) 7_576 3_554 ?
S1 Zr4 Zr2 50.97(9) 3_554 3_554 ?
S1 Zr4 Zr2 93.66(9) 3 3_554 ?
Zr6 Zr4 Zr2 96.36(5) 3 3_554 ?
Zr6 Zr4 Zr2 61.89(4) 3_554 3_554 ?
Zr3 Zr4 Zr2 102.39(4) 7_575 3_554 ?
Zr3 Zr4 Zr2 142.58(6) 7_576 3_554 ?
Fe1 Zr4 Zr2 47.67(5) . 3_554 ?
Zr2 Zr4 Zr2 63.31(4) 3 3_554 ?
S2 Zr4 Zr4 131.43(6) 7_575 1_556 ?
S2 Zr4 Zr4 48.57(6) 7_576 1_556 ?
S1 Zr4 Zr4 131.37(6) 3_554 1_556 ?
S1 Zr4 Zr4 48.63(6) 3 1_556 ?
Zr6 Zr4 Zr4 56.32(2) 3 1_556 ?
Zr6 Zr4 Zr4 123.68(2) 3_554 1_556 ?
Zr3 Zr4 Zr4 123.52(2) 7_575 1_556 ?
Zr3 Zr4 Zr4 56.48(2) 7_576 1_556 ?
Fe1 Zr4 Zr4 90.0 . 1_556 ?
Zr2 Zr4 Zr4 58.34(2) 3 1_556 ?
Zr2 Zr4 Zr4 121.66(2) 3_554 1_556 ?
Fe1 Zr5 S3 0.0(2) 3_544 3_544 ?
Fe1 Zr5 Fe1 81.41(10) 3_544 3_545 ?
S3 Zr5 Fe1 81.41(10) 3_544 3_545 ?
Fe1 Zr5 S3 81.41(10) 3_544 3_545 ?
S3 Zr5 S3 81.41(10) 3_544 3_545 ?
Fe1 Zr5 S3 0.0(2) 3_545 3_545 ?
Fe1 Zr5 S1 149.03(12) 3_544 3 ?
S3 Zr5 S1 149.03(12) 3_544 3 ?
Fe1 Zr5 S1 90.44(8) 3_545 3 ?
S3 Zr5 S1 90.44(8) 3_545 3 ?
Fe1 Zr5 S1 90.44(8) 3_544 3_554 ?
S3 Zr5 S1 90.44(8) 3_544 3_554 ?
Fe1 Zr5 S1 149.03(12) 3_545 3_554 ?
S3 Zr5 S1 149.03(12) 3_545 3_554 ?
S1 Zr5 S1 81.32(12) 3 3_554 ?
Fe1 Zr5 Zr3 58.85(7) 3_544 3_544 ?
S3 Zr5 Zr3 58.85(7) 3_544 3_544 ?
Fe1 Zr5 Zr3 101.99(8) 3_545 3_544 ?
S3 Zr5 Zr3 101.99(8) 3_545 3_544 ?
S1 Zr5 Zr3 151.82(10) 3 3_544 ?
S1 Zr5 Zr3 99.04(7) 3_554 3_544 ?
Fe1 Zr5 Zr3 101.99(8) 3_544 3_545 ?
S3 Zr5 Zr3 101.99(8) 3_544 3_545 ?
Fe1 Zr5 Zr3 58.85(7) 3_545 3_545 ?
S3 Zr5 Zr3 58.85(7) 3_545 3_545 ?
S1 Zr5 Zr3 99.04(7) 3 3_545 ?
S1 Zr5 Zr3 151.82(10) 3_554 3_545 ?
Zr3 Zr5 Zr3 67.54(5) 3_544 3_545 ?
Fe1 Zr5 Zr3 102.41(6) 3_544 7_575 ?
S3 Zr5 Zr3 102.41(6) 3_544 7_575 ?
Fe1 Zr5 Zr3 156.55(9) 3_545 7_575 ?
S3 Zr5 Zr3 156.55(9) 3_545 7_575 ?
S1 Zr5 Zr3 96.88(9) 3 7_575 ?
S1 Zr5 Zr3 54.40(8) 3_554 7_575 ?
Zr3 Zr5 Zr3 62.54(6) 3_544 7_575 ?
Zr3 Zr5 Zr3 97.91(5) 3_545 7_575 ?
Fe1 Zr5 Zr3 156.55(9) 3_544 7_576 ?
S3 Zr5 Zr3 156.55(9) 3_544 7_576 ?
Fe1 Zr5 Zr3 102.41(6) 3_545 7_576 ?
S3 Zr5 Zr3 102.41(6) 3_545 7_576 ?
S1 Zr5 Zr3 54.40(8) 3 7_576 ?
S1 Zr5 Zr3 96.88(9) 3_554 7_576 ?
Zr3 Zr5 Zr3 97.91(5) 3_544 7_576 ?
Zr3 Zr5 Zr3 62.54(6) 3_545 7_576 ?
Zr3 Zr5 Zr3 65.18(5) 7_575 7_576 ?
Fe1 Zr5 Zr1 100.69(8) 3_544 3 ?
S3 Zr5 Zr1 100.69(8) 3_544 3 ?
Fe1 Zr5 Zr1 60.25(7) 3_545 3 ?
S3 Zr5 Zr1 60.25(7) 3_545 3 ?
S1 Zr5 Zr1 50.41(8) 3 3 ?
S1 Zr5 Zr1 92.51(9) 3_554 3 ?
Zr3 Zr5 Zr1 156.28(7) 3_544 3 ?
Zr3 Zr5 Zr1 109.54(3) 3_545 3 ?
Zr3 Zr5 Zr1 139.22(7) 7_575 3 ?
Zr3 Zr5 Zr1 101.20(4) 7_576 3 ?
Fe1 Zr5 Zr1 60.25(7) 3_544 3_554 ?
S3 Zr5 Zr1 60.25(7) 3_544 3_554 ?
Fe1 Zr5 Zr1 100.69(8) 3_545 3_554 ?
S3 Zr5 Zr1 100.69(8) 3_545 3_554 ?
S1 Zr5 Zr1 92.51(9) 3 3_554 ?
S1 Zr5 Zr1 50.41(8) 3_554 3_554 ?
Zr3 Zr5 Zr1 109.54(3) 3_544 3_554 ?
Zr3 Zr5 Zr1 156.28(7) 3_545 3_554 ?
Zr3 Zr5 Zr1 101.20(4) 7_575 3_554 ?
Zr3 Zr5 Zr1 139.22(7) 7_576 3_554 ?
Zr1 Zr5 Zr1 63.02(5) 3 3_554 ?
Fe1 Zr6 S3 0.0(2) 3_544 3_544 ?
Fe1 Zr6 Fe1 83.82(10) 3_544 3_545 ?
S3 Zr6 Fe1 83.82(10) 3_544 3_545 ?
Fe1 Zr6 S3 83.82(10) 3_544 3_545 ?
S3 Zr6 S3 83.82(10) 3_544 3_545 ?
Fe1 Zr6 S3 0.0(2) 3_545 3_545 ?
Fe1 Zr6 S2 118.40(9) 3_544 5_665 ?
S3 Zr6 S2 118.40(9) 3_544 5_665 ?
Fe1 Zr6 S2 118.40(9) 3_545 5_665 ?
S3 Zr6 S2 118.40(9) 3_545 5_665 ?
Fe1 Zr6 Zr1 108.63(9) 3_544 3 ?
S3 Zr6 Zr1 108.63(9) 3_544 3 ?
Fe1 Zr6 Zr1 64.40(8) 3_545 3 ?
S3 Zr6 Zr1 64.40(8) 3_545 3 ?
S2 Zr6 Zr1 132.96(7) 5_665 3 ?
Fe1 Zr6 Zr1 64.40(8) 3_544 3_554 ?
S3 Zr6 Zr1 64.40(8) 3_544 3_554 ?
Fe1 Zr6 Zr1 108.63(9) 3_545 3_554 ?
S3 Zr6 Zr1 108.63(9) 3_545 3_554 ?
S2 Zr6 Zr1 132.96(7) 5_665 3_554 ?
Zr1 Zr6 Zr1 68.47(5) 3 3_554 ?
Fe1 Zr6 Zr1 170.65(7) 3_544 7_666 ?
S3 Zr6 Zr1 170.65(7) 3_544 7_666 ?
Fe1 Zr6 Zr1 104.12(5) 3_545 7_666 ?
S3 Zr6 Zr1 104.12(5) 3_545 7_666 ?
S2 Zr6 Zr1 53.57(7) 5_665 7_666 ?
Zr1 Zr6 Zr1 79.61(5) 3 7_666 ?
Zr1 Zr6 Zr1 116.44(5) 3_554 7_666 ?
Fe1 Zr6 Zr1 104.12(5) 3_544 7_665 ?
S3 Zr6 Zr1 104.12(5) 3_544 7_665 ?
Fe1 Zr6 Zr1 170.65(7) 3_545 7_665 ?
S3 Zr6 Zr1 170.65(7) 3_545 7_665 ?
S2 Zr6 Zr1 53.57(7) 5_665 7_665 ?
Zr1 Zr6 Zr1 116.44(5) 3 7_665 ?
Zr1 Zr6 Zr1 79.61(5) 3_554 7_665 ?
Zr1 Zr6 Zr1 67.56(5) 7_666 7_665 ?
Fe1 Zr6 Zr4 66.42(8) 3_544 3_544 ?
S3 Zr6 Zr4 66.42(8) 3_544 3_544 ?
Fe1 Zr6 Zr4 109.92(9) 3_545 3_544 ?
S3 Zr6 Zr4 109.92(9) 3_545 3_544 ?
S2 Zr6 Zr4 52.14(7) 5_665 3_544 ?
Zr1 Zr6 Zr4 173.34(7) 3 3_544 ?
Zr1 Zr6 Zr4 111.67(3) 3_554 3_544 ?
Zr1 Zr6 Zr4 105.71(6) 7_666 3_544 ?
Zr1 Zr6 Zr4 69.76(4) 7_665 3_544 ?
Fe1 Zr6 Zr4 109.92(9) 3_544 3_545 ?
S3 Zr6 Zr4 109.92(9) 3_544 3_545 ?
Fe1 Zr6 Zr4 66.42(8) 3_545 3_545 ?
S3 Zr6 Zr4 66.42(8) 3_545 3_545 ?
S2 Zr6 Zr4 52.14(7) 5_665 3_545 ?
Zr1 Zr6 Zr4 111.67(3) 3 3_545 ?
Zr1 Zr6 Zr4 173.34(7) 3_554 3_545 ?
Zr1 Zr6 Zr4 69.76(4) 7_666 3_545 ?
Zr1 Zr6 Zr4 105.71(6) 7_665 3_545 ?
Zr4 Zr6 Zr4 67.35(5) 3_544 3_545 ?
Fe1 Zr6 Zr6 122.31(8) 3_544 5_665 ?
S3 Zr6 Zr6 122.31(8) 3_544 5_665 ?
Fe1 Zr6 Zr6 122.31(8) 3_545 5_665 ?
S3 Zr6 Zr6 122.31(8) 3_545 5_665 ?
S2 Zr6 Zr6 94.36(11) 5_665 5_665 ?
Zr1 Zr6 Zr6 58.77(5) 3 5_665 ?
Zr1 Zr6 Zr6 58.77(5) 3_554 5_665 ?
Zr1 Zr6 Zr6 57.67(5) 7_666 5_665 ?
Zr1 Zr6 Zr6 57.67(5) 7_665 5_665 ?
Zr4 Zr6 Zr6 127.38(6) 3_544 5_665 ?
Zr4 Zr6 Zr6 127.38(6) 3_545 5_665 ?
Zr1 S1 Zr2 79.02(11) . . ?
Zr1 S1 Zr4 131.97(9) . 3_545 ?
Zr2 S1 Zr4 78.06(11) . 3_545 ?
Zr1 S1 Zr4 131.97(9) . 3_544 ?
Zr2 S1 Zr4 78.06(11) . 3_544 ?
Zr4 S1 Zr4 82.74(12) 3_545 3_544 ?
Zr1 S1 Zr5 77.93(10) . 3_544 ?
Zr2 S1 Zr5 132.53(9) . 3_544 ?
Zr4 S1 Zr5 145.0(2) 3_545 3_544 ?
Zr4 S1 Zr5 87.57(6) 3_544 3_544 ?
Zr1 S1 Zr5 77.93(10) . 3_545 ?
Zr2 S1 Zr5 132.53(9) . 3_545 ?
Zr4 S1 Zr5 87.57(6) 3_545 3_545 ?
Zr4 S1 Zr5 145.0(2) 3_544 3_545 ?
Zr5 S1 Zr5 81.32(12) 3_544 3_545 ?
Zr1 S1 Zr3 141.7(2) . 5_665 ?
Zr2 S1 Zr3 139.3(2) . 5_665 ?
Zr4 S1 Zr3 71.72(9) 3_545 5_665 ?
Zr4 S1 Zr3 71.72(9) 3_544 5_665 ?
Zr5 S1 Zr3 73.26(10) 3_544 5_665 ?
Zr5 S1 Zr3 73.26(10) 3_545 5_665 ?
Zr4 S2 Zr4 82.85(12) 7_676 7_675 ?
Zr4 S2 Zr2 138.9(2) 7_676 3_554 ?
Zr4 S2 Zr2 83.97(7) 7_675 3_554 ?
Zr4 S2 Zr2 83.97(7) 7_676 3 ?
Zr4 S2 Zr2 138.9(2) 7_675 3 ?
Zr2 S2 Zr2 80.88(12) 3_554 3 ?
Zr4 S2 Zr1 139.7(2) 7_676 3_554 ?
Zr4 S2 Zr1 84.69(7) 7_675 3_554 ?
Zr2 S2 Zr1 76.97(7) 3_554 3_554 ?
Zr2 S2 Zr1 127.8(2) 3 3_554 ?
Zr4 S2 Zr1 84.69(7) 7_676 3 ?
Zr4 S2 Zr1 139.7(2) 7_675 3 ?
Zr2 S2 Zr1 127.8(2) 3_554 3 ?
Zr2 S2 Zr1 76.97(7) 3 3 ?
Zr1 S2 Zr1 80.57(13) 3_554 3 ?
Zr4 S2 Zr6 70.41(10) 7_676 5_665 ?
Zr4 S2 Zr6 70.41(10) 7_675 5_665 ?
Zr2 S2 Zr6 138.90(7) 3_554 5_665 ?
Zr2 S2 Zr6 138.90(7) 3 5_665 ?
Zr1 S2 Zr6 69.34(10) 3_554 5_665 ?
Zr1 S2 Zr6 69.34(10) 3 5_665 ?
Zr4 S2 Zr3 69.94(10) 7_676 . ?
Zr4 S2 Zr3 69.94(10) 7_675 . ?
Zr2 S2 Zr3 68.95(10) 3_554 . ?
Zr2 S2 Zr3 68.95(10) 3 . ?
Zr1 S2 Zr3 138.95(7) 3_554 . ?
Zr1 S2 Zr3 138.95(7) 3 . ?
Zr6 S2 Zr3 126.20(14) 5_665 . ?
Zr6 S3 Zr6 83.82(10) 3_554 3 ?
Zr6 S3 Zr2 78.83(6) 3_554 3_554 ?
Zr6 S3 Zr2 133.75(14) 3 3_554 ?
Zr6 S3 Zr2 133.75(14) 3_554 3 ?
Zr6 S3 Zr2 78.83(6) 3 3 ?
Zr2 S3 Zr2 82.98(10) 3_554 3 ?
Zr6 S3 Zr5 136.04(13) 3_554 3 ?
Zr6 S3 Zr5 81.29(6) 3 3 ?
Zr2 S3 Zr5 138.00(13) 3_554 3 ?
Zr2 S3 Zr5 83.06(6) 3 3 ?
Zr6 S3 Zr5 81.29(6) 3_554 3_554 ?
Zr6 S3 Zr5 136.04(13) 3 3_554 ?
Zr2 S3 Zr5 83.06(6) 3_554 3_554 ?
Zr2 S3 Zr5 138.00(13) 3 3_554 ?
Zr5 S3 Zr5 81.41(10) 3 3_554 ?
Zr6 S3 Zr3 138.07(5) 3_554 . ?
Zr6 S3 Zr3 138.07(5) 3 . ?
Zr2 S3 Zr3 69.39(8) 3_554 . ?
Zr2 S3 Zr3 69.39(8) 3 . ?
Zr5 S3 Zr3 68.62(8) 3 . ?
Zr5 S3 Zr3 68.62(8) 3_554 . ?
Zr6 S3 Zr1 65.55(8) 3_554 1_565 ?
Zr6 S3 Zr1 65.55(8) 3 1_565 ?
Zr2 S3 Zr1 137.99(5) 3_554 1_565 ?
Zr2 S3 Zr1 137.99(5) 3 1_565 ?
Zr5 S3 Zr1 70.63(8) 3 1_565 ?
Zr5 S3 Zr1 70.63(8) 3_554 1_565 ?
Zr3 S3 Zr1 125.31(12) . 1_565 ?
Zr6 Fe1 Zr6 83.82(10) 3_554 3 ?
Zr6 Fe1 Zr2 78.83(6) 3_554 3_554 ?
Zr6 Fe1 Zr2 133.75(14) 3 3_554 ?
Zr6 Fe1 Zr2 133.75(14) 3_554 3 ?
Zr6 Fe1 Zr2 78.83(6) 3 3 ?
Zr2 Fe1 Zr2 82.98(10) 3_554 3 ?
Zr6 Fe1 Zr5 136.04(13) 3_554 3 ?
Zr6 Fe1 Zr5 81.29(6) 3 3 ?
Zr2 Fe1 Zr5 138.00(13) 3_554 3 ?
Zr2 Fe1 Zr5 83.06(6) 3 3 ?
Zr6 Fe1 Zr5 81.29(6) 3_554 3_554 ?
Zr6 Fe1 Zr5 136.04(13) 3 3_554 ?
Zr2 Fe1 Zr5 83.06(6) 3_554 3_554 ?
Zr2 Fe1 Zr5 138.00(13) 3 3_554 ?
Zr5 Fe1 Zr5 81.41(10) 3 3_554 ?
Zr6 Fe1 Zr3 138.07(5) 3_554 . ?
Zr6 Fe1 Zr3 138.07(5) 3 . ?
Zr2 Fe1 Zr3 69.39(8) 3_554 . ?
Zr2 Fe1 Zr3 69.39(8) 3 . ?
Zr5 Fe1 Zr3 68.62(8) 3 . ?
Zr5 Fe1 Zr3 68.62(8) 3_554 . ?
Zr6 Fe1 Zr1 65.55(8) 3_554 1_565 ?
Zr6 Fe1 Zr1 65.55(8) 3 1_565 ?
Zr2 Fe1 Zr1 137.99(5) 3_554 1_565 ?
Zr2 Fe1 Zr1 137.99(5) 3 1_565 ?
Zr5 Fe1 Zr1 70.63(8) 3 1_565 ?
Zr5 Fe1 Zr1 70.63(8) 3_554 1_565 ?
Zr3 Fe1 Zr1 125.31(12) . 1_565 ?
Zr6 Fe1 Zr4 64.86(7) 3_554 . ?
Zr6 Fe1 Zr4 64.86(7) 3 . ?
Zr2 Fe1 Zr4 68.94(8) 3_554 . ?
Zr2 Fe1 Zr4 68.94(8) 3 . ?
Zr5 Fe1 Zr4 139.09(5) 3 . ?
Zr5 Fe1 Zr4 139.09(5) 3_554 . ?
Zr3 Fe1 Zr4 123.30(11) . . ?
Zr1 Fe1 Zr4 111.39(10) 1_565 . ?

loop_
_geom_bond_atom_site_label_1
_geom_bond_atom_site_label_2
_geom_bond_distance
_geom_bond_site_symmetry_2
_geom_bond_publ_flag
Zr1 S1 2.636(4) . ?
Zr1 S2 2.704(3) 3_545 ?
Zr1 S2 2.704(3) 3_544 ?
Zr1 Fe1 3.079(4) 1_545 ?
Zr1 S3 3.079(4) 1_545 ?
Zr1 Zr6 3.108(2) 3_544 ?
Zr1 Zr6 3.108(2) 3_545 ?
Zr1 Zr6 3.145(2) 7_565 ?
Zr1 Zr6 3.145(2) 7_566 ?
Zr1 Zr5 3.345(2) 3_545 ?
Zr1 Zr5 3.345(2) 3_544 ?
Zr1 Zr2 3.360(2) . ?
Zr2 Fe1 2.639(3) 3_545 ?
Zr2 S3 2.639(3) 3_545 ?
Zr2 Fe1 2.639(3) 3_544 ?
Zr2 S3 2.639(3) 3_544 ?
Zr2 S1 2.645(4) . ?
Zr2 S2 2.696(3) 3_544 ?
Zr2 S2 2.696(3) 3_545 ?
Zr2 Zr3 3.155(2) 3_544 ?
Zr2 Zr3 3.155(2) 3_545 ?
Zr2 Zr4 3.332(2) 3_545 ?
Zr2 Zr4 3.332(2) 3_544 ?
Zr2 Zr6 3.338(2) . ?
Zr3 S1 2.757(4) 5_665 ?
Zr3 S2 2.872(4) . ?
Zr3 S3 2.891(3) . ?
Zr3 Fe1 2.891(3) . ?
Zr3 Zr5 3.146(2) 3 ?
Zr3 Zr5 3.146(2) 3_554 ?
Zr3 Zr2 3.155(2) 3_554 ?
Zr3 Zr2 3.155(2) 3 ?
Zr3 Zr4 3.166(2) 7_675 ?
Zr3 Zr4 3.166(2) 7_676 ?
Zr3 Zr5 3.246(2) 7_676 ?
Zr3 Zr5 3.246(2) 7_675 ?
Zr4 S2 2.643(3) 7_575 ?
Zr4 S2 2.643(3) 7_576 ?
Zr4 S1 2.646(3) 3_554 ?
Zr4 S1 2.646(3) 3 ?
Zr4 Zr6 3.153(2) 3 ?
Zr4 Zr6 3.153(2) 3_554 ?
Zr4 Zr3 3.166(2) 7_575 ?
Zr4 Zr3 3.166(2) 7_576 ?
Zr4 Fe1 3.192(4) . ?
Zr4 Zr2 3.332(2) 3 ?
Zr4 Zr2 3.332(2) 3_554 ?
Zr4 Zr4 3.4970(10) 1_556 ?
Zr5 Fe1 2.681(3) 3_544 ?
Zr5 S3 2.681(3) 3_544 ?
Zr5 Fe1 2.681(3) 3_545 ?
Zr5 S3 2.681(3) 3_545 ?
Zr5 S1 2.684(3) 3 ?
Zr5 S1 2.684(3) 3_554 ?
Zr5 Zr3 3.146(2) 3_544 ?
Zr5 Zr3 3.146(2) 3_545 ?
Zr5 Zr3 3.246(2) 7_575 ?
Zr5 Zr3 3.246(2) 7_576 ?
Zr5 Zr1 3.345(2) 3 ?
Zr5 Zr1 3.345(2) 3_554 ?
Zr6 Fe1 2.618(3) 3_544 ?
Zr6 S3 2.618(3) 3_544 ?
Zr6 Fe1 2.618(3) 3_545 ?
Zr6 S3 2.618(3) 3_545 ?
Zr6 S2 2.821(4) 5_665 ?
Zr6 Zr1 3.108(2) 3 ?
Zr6 Zr1 3.108(2) 3_554 ?
Zr6 Zr1 3.145(2) 7_666 ?
Zr6 Zr1 3.145(2) 7_665 ?
Zr6 Zr4 3.153(2) 3_544 ?
Zr6 Zr4 3.153(2) 3_545 ?
Zr6 Zr6 3.293(3) 5_665 ?
S1 Zr4 2.646(3) 3_545 ?
S1 Zr4 2.646(3) 3_544 ?
S1 Zr5 2.684(3) 3_544 ?
S1 Zr5 2.684(3) 3_545 ?
S1 Zr3 2.757(4) 5_665 ?
S2 Zr4 2.643(3) 7_676 ?
S2 Zr4 2.643(3) 7_675 ?
S2 Zr2 2.696(3) 3_554 ?
S2 Zr2 2.696(3) 3 ?
S2 Zr1 2.704(3) 3_554 ?
S2 Zr1 2.704(3) 3 ?
S2 Zr6 2.821(4) 5_665 ?
S3 Zr6 2.618(3) 3_554 ?
S3 Zr6 2.618(3) 3 ?
S3 Zr2 2.639(3) 3_554 ?
S3 Zr2 2.639(3) 3 ?
S3 Zr5 2.681(3) 3 ?
S3 Zr5 2.681(3) 3_554 ?
S3 Zr1 3.079(4) 1_565 ?
Fe1 Zr6 2.618(3) 3_554 ?
Fe1 Zr6 2.618(3) 3 ?
Fe1 Zr2 2.639(3) 3_554 ?
Fe1 Zr2 2.639(3) 3 ?
Fe1 Zr5 2.681(3) 3 ?
Fe1 Zr5 2.681(3) 3_554 ?
Fe1 Zr1 3.079(4) 1_565 ?
